data_2242566
loop_
_publ_author_name
'Okeke, Ugochukwu'
'Otchere, Raymond'
'Gultneh, Yilma'
'Butcher, Ray J.'

_publ_section_title
;
 The crystal structure of
 bis[(<i>E</i>)-4-bromo-2-({[2-(pyridin-2-yl)ethyl]imino}methyl)phenol]nickel(II)
 bis[(<i>E</i>)-4-bromo-2-({[2-(pyridin-2-yl)ethyl]imino}methyl)phenolato]nickel(II)
 bis(perchlorate) methanol monosolvate, a structure containing strong
 inter-species hydrogen bonds
;
_journal_coeditor_code LH5876
_journal_issue 8
_journal_name_full 'Acta Crystallographica Section E'
_journal_page_first 1121
_journal_page_last 1125
_journal_paper_doi 10.1107/S2056989018010277
_journal_volume 74
_journal_year 2018
_chemical_formula_iupac
;
[Ni (C14 H12 Br N2 O)2] [Ni (C14 H13 Br N2 O)2] (Cl O4)2, C H4 O
;
_chemical_formula_moiety
;
C28 H24 Br2 N4 Ni O2, C28 H26 Br2 N4 Ni O2, 2(Cl O4), C H4 O
;
_chemical_formula_sum 'C57 H54 Br4 Cl2 N8 Ni2 O13'
_chemical_formula_weight 1567.04
_chemical_name_systematic
'Bis[(<i>E</i>)-4-bromo-2-({[2-(pyridin-2-yl)ethyl]imino}methyl)phenol]nickel(II) bis[(<i>E</i>)-4-bromo-2-({[2-(pyridin-2-yl)ethyl]imino}methyl)phenolato]nickel(II) bis(perchlorate) methanol monosolvate'
_space_group_crystal_system orthorhombic
_space_group_IT_number 60
_space_group_name_Hall '-P 2n 2ab'
_space_group_name_H-M_alt 'P b c n'
_symmetry_space_group_name_Hall '-P 2n 2ab'
_symmetry_space_group_name_H-M 'P b c n'
_atom_sites_solution_hydrogens mixed
_audit_creation_method SHELXL-2018/1
_cell_angle_alpha 90
_cell_angle_beta 90
_cell_angle_gamma 90
_cell_formula_units_Z 4
_cell_length_a 19.103(5)
_cell_length_b 17.414(4)
_cell_length_c 19.053(5)
_cell_measurement_reflns_used 4627
_cell_measurement_temperature 296(2)
_cell_measurement_theta_max 26.342
_cell_measurement_theta_min 2.433
_cell_volume 6338(3)
_computing_cell_refinement
;
SAINT (Bruker, 2012)
;
_computing_data_collection
;
APEX3 (Bruker, 2012)
;
_computing_data_reduction
;
SAINT (Bruker, 2012)
;
_computing_molecular_graphics
;
SHELXTL (Sheldrick, 2008)
;
_computing_publication_material
;
SHELXTL (Sheldrick, 2008)
;
_computing_structure_refinement
;
<i>SHELXL2018/1</i> (Sheldrick, 2015b)
;
_computing_structure_solution
;
<i>SHELXT2014/5</i> (Sheldrick, 2015a)
;
_diffrn_ambient_temperature 296(2)
_diffrn_measured_fraction_theta_full 0.960
_diffrn_measured_fraction_theta_max 0.947
_diffrn_measurement_device_type 'Bruker APEXII CCD diffractometer'
_diffrn_measurement_method 'w scans'
_diffrn_radiation_type MoK\a
_diffrn_radiation_wavelength 0.71073
_diffrn_reflns_av_R_equivalents 0.0884
_diffrn_reflns_limit_h_max 23
_diffrn_reflns_limit_h_min -16
_diffrn_reflns_limit_k_max 19
_diffrn_reflns_limit_k_min -17
_diffrn_reflns_limit_l_max 23
_diffrn_reflns_limit_l_min -22
_diffrn_reflns_number 6170
_diffrn_reflns_theta_full 25.242
_diffrn_reflns_theta_max 26.536
_diffrn_reflns_theta_min 1.582
_exptl_absorpt_coefficient_mu 3.267
_exptl_absorpt_correction_T_max 0.7454
_exptl_absorpt_correction_T_min 0.4334
_exptl_absorpt_correction_type multi-scan
_exptl_absorpt_process_details
;
(SADABS; Sheldrick, 1996)
;
_exptl_crystal_colour 'transparent light olive-green'
_exptl_crystal_density_diffrn 1.642
_exptl_crystal_description prism
_exptl_crystal_F_000 3144
_exptl_crystal_size_max 0.32
_exptl_crystal_size_mid 0.28
_exptl_crystal_size_min 0.13
_refine_diff_density_max 0.895
_refine_diff_density_min -0.893
_refine_ls_extinction_method none
_refine_ls_goodness_of_fit_ref 1.015
_refine_ls_hydrogen_treatment mixed
_refine_ls_matrix_type full
_refine_ls_number_parameters 492
_refine_ls_number_reflns 6170
_refine_ls_number_restraints 332
_refine_ls_restrained_S_all 1.021
_refine_ls_R_factor_all 0.1100
_refine_ls_R_factor_gt 0.0607
_refine_ls_shift/su_max 0.000
_refine_ls_shift/su_mean 0.000
_refine_ls_structure_factor_coef Fsqd
_refine_ls_weighting_details 'w=1/[\s^2^(Fo^2^)+(0.0767P)^2^+9.3718P] where P=(Fo^2^+2Fc^2^)/3'
_refine_ls_weighting_scheme calc
_refine_ls_wR_factor_gt 0.1535
_refine_ls_wR_factor_ref 0.1783
_reflns_number_gt 3693
_reflns_number_total 6170
_reflns_threshold_expression 'I > 2\s(I)'
_cod_data_source_file lh5876sup1.cif
_cod_data_source_block I
_cod_original_cell_volume 6339(3)
_cod_database_code 2242566
_shelx_space_group_comment
;
The symmetry employed for this shelxl refinement is uniquely defined
by the following loop, which should always be used as a source of
symmetry information in preference to the above space-group names.
They are only intended as comments.
;

loop_
_space_group_symop_operation_xyz
'x, y, z'
'-x+1/2, -y+1/2, z+1/2'
'-x, y, -z+1/2'
'x+1/2, -y+1/2, -z'
'-x, -y, -z'
'x-1/2, y-1/2, -z-1/2'
'x, -y, z-1/2'
'-x-1/2, y-1/2, z'

loop_
_atom_site_type_symbol
_atom_site_label
_atom_site_fract_x
_atom_site_fract_y
_atom_site_fract_z
_atom_site_U_iso_or_equiv
_atom_site_adp_type
_atom_site_calc_flag
_atom_site_occupancy
_atom_site_disorder_assembly
_atom_site_disorder_group
Ni Ni1 0.500000 0.55970(5) 0.250000 0.0426(3) Uani d 1 . .
Br Br1 0.87543(3) 0.64179(5) 0.18413(5) 0.0946(3) Uani d 1 . .
O O1A 0.57178(18) 0.6453(2) 0.2724(2) 0.0503(9) Uani d 1 . .
H H1A 0.567(4) 0.686(3) 0.294(4) 0.11(3) Uiso d 1 . .
N N1A 0.5439(2) 0.5639(3) 0.1502(2) 0.0466(11) Uani d 1 . .
N N2A 0.4284(2) 0.4763(3) 0.2165(2) 0.0502(11) Uani d 1 . .
C C1A 0.6398(3) 0.6417(3) 0.2536(3) 0.0478(12) Uani d 1 . .
C C2A 0.6928(3) 0.6663(4) 0.2984(3) 0.0607(16) Uani d 1 . .
H H2AA 0.681286 0.683694 0.343027 0.073 Uiso calc 1 . .
C C3A 0.7625(3) 0.6653(4) 0.2778(4) 0.0636(17) Uani d 1 . .
H H3AA 0.797194 0.682336 0.308245 0.076 Uiso calc 1 . .
C C4A 0.7794(3) 0.6394(3) 0.2132(4) 0.0608(16) Uani d 1 . .
C C5A 0.7296(3) 0.6124(3) 0.1678(3) 0.0581(15) Uani d 1 . .
H H5AA 0.742734 0.593314 0.124161 0.070 Uiso calc 1 . .
C C6A 0.6583(2) 0.6133(3) 0.1872(3) 0.0463(13) Uani d 1 . .
C C7A 0.6069(3) 0.5853(3) 0.1373(3) 0.0532(14) Uani d 1 . .
H H7AA 0.621250 0.582503 0.090759 0.064 Uiso calc 1 . .
C C8A 0.5050(3) 0.5342(4) 0.0888(3) 0.0662(17) Uani d 1 . .
H H8AA 0.520105 0.482112 0.079184 0.079 Uiso calc 1 . .
H H8AB 0.516229 0.565325 0.048055 0.079 Uiso calc 1 . .
C C9A 0.4255(3) 0.5347(4) 0.0998(3) 0.0635(17) Uani d 1 . .
H H9AA 0.411465 0.585451 0.115535 0.076 Uiso calc 1 . .
H H9AB 0.402788 0.525256 0.055118 0.076 Uiso calc 1 . .
C C10A 0.4001(3) 0.4772(4) 0.1514(3) 0.0562(15) Uani d 1 . .
C C11A 0.3483(4) 0.4241(4) 0.1335(4) 0.077(2) Uani d 1 . .
H H11A 0.328428 0.425746 0.088979 0.093 Uiso calc 1 . .
C C12A 0.3262(4) 0.3696(5) 0.1806(5) 0.088(2) Uani d 1 . .
H H12A 0.291893 0.334153 0.168416 0.105 Uiso calc 1 . .
C C13A 0.3560(4) 0.3686(4) 0.2461(4) 0.077(2) Uani d 1 . .
H H13A 0.342541 0.332136 0.279138 0.092 Uiso calc 1 . .
C C14A 0.4063(3) 0.4225(4) 0.2620(3) 0.0647(17) Uani d 1 . .
H H14A 0.426067 0.421569 0.306602 0.078 Uiso calc 1 . .
Ni Ni2 0.500000 0.85234(6) 0.250000 0.0536(3) Uani d 1 A .
Br Br2 0.45642(5) 0.75407(7) 0.62684(4) 0.1140(4) Uani d 1 . .
O O1B 0.53437(18) 0.7680(2) 0.32016(19) 0.0532(9) Uani d 1 . .
N N1B 0.4042(2) 0.8375(3) 0.2999(3) 0.0628(14) Uani d 1 . .
C C1B 0.5161(3) 0.7651(3) 0.3887(3) 0.0532(14) Uani d 1 . .
C C2B 0.5638(3) 0.7434(4) 0.4396(3) 0.0689(18) Uani d 1 . .
H H2BA 0.609303 0.731075 0.426250 0.083 Uiso calc 1 . .
C C3B 0.5457(4) 0.7395(4) 0.5095(4) 0.0718(18) Uani d 1 . .
H H3BA 0.578777 0.725434 0.542938 0.086 Uiso calc 1 . .
C C4B 0.4787(3) 0.7565(4) 0.5292(3) 0.0694(19) Uani d 1 . .
C C5B 0.4306(3) 0.7773(4) 0.4815(4) 0.0682(18) Uani d 1 . .
H H5BA 0.385214 0.788122 0.496166 0.082 Uiso calc 1 . .
C C6B 0.4474(3) 0.7833(3) 0.4096(3) 0.0577(15) Uani d 1 . .
C C7B 0.3934(3) 0.8077(4) 0.3602(4) 0.0672(18) Uani d 1 . .
H H7BA 0.347101 0.800911 0.373764 0.081 Uiso calc 1 . .
C C8B 0.3418(7) 0.8540(6) 0.2606(6) 0.072(3) Uani d 0.750(8) A 1
H H8BA 0.300765 0.841264 0.288191 0.087 Uiso calc 0.750(8) A 1
H H8BB 0.340919 0.823569 0.217958 0.087 Uiso calc 0.750(8) A 1
C C9B 0.3412(5) 0.9387(5) 0.2424(5) 0.078(2) Uani d 0.750(8) A 1
H H9BA 0.293708 0.953252 0.230515 0.094 Uiso calc 0.750(8) A 1
H H9BB 0.354464 0.967433 0.283973 0.094 Uiso calc 0.750(8) A 1
N N2B 0.4574(3) 0.9393(4) 0.1842(4) 0.0778(18) Uani d 0.750(8) A 1
C C10B 0.3876(3) 0.9618(4) 0.1844(4) 0.081(2) Uani d 0.750(8) A 1
C C11B 0.3634(3) 1.0139(4) 0.1347(5) 0.094(2) Uani d 0.750(8) A 1
H H11B 0.316734 1.028997 0.134862 0.113 Uiso calc 0.750(8) A 1
C C12B 0.4091(4) 1.0436(4) 0.0848(4) 0.104(3) Uani d 0.750(8) A 1
H H12B 0.393009 1.078435 0.051579 0.125 Uiso calc 0.750(8) A 1
C C13B 0.4790(4) 1.0211(5) 0.0846(4) 0.104(3) Uani d 0.750(8) A 1
H H13B 0.509529 1.040883 0.051222 0.125 Uiso calc 0.750(8) A 1
C C14B 0.5031(3) 0.9689(5) 0.1343(4) 0.087(2) Uani d 0.750(8) A 1
H H14B 0.549774 0.953894 0.134149 0.105 Uiso calc 0.750(8) A 1
C C8C 0.340(2) 0.877(3) 0.2588(15) 0.075(4) Uani d 0.250(8) A 2
H H8CA 0.298029 0.848864 0.270933 0.090 Uiso calc 0.250(8) A 2
H H8CB 0.335150 0.928550 0.276206 0.090 Uiso calc 0.250(8) A 2
C C9C 0.3451(12) 0.8802(13) 0.1796(12) 0.078(3) Uani d 0.250(8) A 2
H H9CA 0.356268 0.829295 0.162178 0.094 Uiso calc 0.250(8) A 2
H H9CB 0.299344 0.893832 0.161295 0.094 Uiso calc 0.250(8) A 2
N N2C 0.4645(9) 0.9346(14) 0.1779(12) 0.082(3) Uani d 0.250(8) A 2
C C10C 0.3968(8) 0.9346(12) 0.1512(12) 0.086(3) Uani d 0.250(8) A 2
C C11C 0.3795(10) 0.9826(13) 0.0956(13) 0.094(3) Uani d 0.250(8) A 2
H H11C 0.334160 0.982612 0.077782 0.112 Uiso calc 0.250(8) A 2
C C12C 0.4299(13) 1.0306(13) 0.0666(12) 0.101(3) Uani d 0.250(8) A 2
H H12C 0.418312 1.062737 0.029362 0.121 Uiso calc 0.250(8) A 2
C C13C 0.4976(12) 1.0306(15) 0.0932(15) 0.099(3) Uani d 0.250(8) A 2
H H13C 0.531373 1.062758 0.073817 0.119 Uiso calc 0.250(8) A 2
C C14C 0.5150(9) 0.9826(16) 0.1489(15) 0.090(3) Uani d 0.250(8) A 2
H H14C 0.560283 0.982653 0.166693 0.109 Uiso calc 0.250(8) A 2
Cl Cl1 0.73020(12) 0.41261(15) 0.04156(12) 0.1002(7) Uani d 1 . .
O O11 0.7917(4) 0.4471(5) 0.0653(5) 0.145(4) Uani d 0.602(8) B 1
O O12 0.7358(6) 0.3960(6) -0.0303(3) 0.135(4) Uani d 0.602(8) B 1
O O13 0.7219(5) 0.3417(5) 0.0779(5) 0.145(4) Uani d 0.602(8) B 1
O O14 0.6721(5) 0.4583(6) 0.0544(6) 0.179(5) Uani d 0.602(8) B 1
O O11A 0.7786(8) 0.4212(8) 0.0960(7) 0.157(6) Uani d 0.398(8) B 2
O O12A 0.6654(5) 0.3894(10) 0.0683(9) 0.175(6) Uani d 0.398(8) B 2
O O13A 0.7546(9) 0.3604(8) -0.0080(7) 0.156(6) Uani d 0.398(8) B 2
O O14A 0.7209(8) 0.4854(5) 0.0090(7) 0.133(5) Uani d 0.398(8) B 2
O O1S 0.7449(6) 0.2322(7) -0.0582(6) 0.094(3) Uani d 0.5 . .
H H1S 0.739358 0.275191 -0.041527 0.141 Uiso calc 0.5 . .
C C1S 0.7385(9) 0.1792(10) -0.0070(8) 0.098(5) Uani d 0.5 . .
H H1S1 0.783439 0.156617 0.002282 0.146 Uiso calc 0.5 . .
H H1S2 0.706437 0.139927 -0.021727 0.146 Uiso calc 0.5 . .
H H1S3 0.721208 0.203222 0.034875 0.146 Uiso calc 0.5 . .

loop_
_atom_site_aniso_label
_atom_site_aniso_U_11
_atom_site_aniso_U_22
_atom_site_aniso_U_33
_atom_site_aniso_U_12
_atom_site_aniso_U_13
_atom_site_aniso_U_23
Ni1 0.0392(5) 0.0488(6) 0.0399(5) 0.000 0.0026(4) 0.000
Br1 0.0406(3) 0.1081(7) 0.1351(7) -0.0032(4) 0.0209(4) -0.0139(5)
O1A 0.0375(18) 0.055(3) 0.058(2) -0.0020(18) 0.0072(16) -0.018(2)
N1A 0.046(2) 0.054(3) 0.039(2) 0.001(2) 0.0004(18) -0.002(2)
N2A 0.049(2) 0.049(3) 0.053(3) -0.004(2) 0.003(2) 0.000(2)
C1A 0.038(3) 0.046(3) 0.060(3) 0.001(2) 0.003(2) 0.002(3)
C2A 0.048(3) 0.067(4) 0.067(4) -0.002(3) -0.003(3) -0.016(3)
C3A 0.044(3) 0.058(4) 0.089(5) 0.000(3) -0.006(3) -0.017(3)
C4A 0.039(3) 0.052(4) 0.092(5) 0.002(3) 0.015(3) -0.004(3)
C5A 0.044(3) 0.060(4) 0.071(4) 0.003(3) 0.018(3) -0.004(3)
C6A 0.038(3) 0.051(3) 0.050(3) 0.003(2) 0.007(2) 0.000(3)
C7A 0.052(3) 0.064(4) 0.043(3) 0.003(3) 0.010(2) -0.001(3)
C8A 0.059(3) 0.095(5) 0.044(3) -0.010(3) 0.000(3) -0.014(3)
C9A 0.050(3) 0.091(5) 0.050(3) -0.004(3) -0.009(3) -0.013(3)
C10A 0.044(3) 0.062(4) 0.063(4) 0.003(3) -0.003(3) -0.006(3)
C11A 0.068(4) 0.084(5) 0.080(5) -0.010(4) -0.004(4) -0.022(4)
C12A 0.074(5) 0.077(6) 0.113(7) -0.017(4) 0.003(4) -0.020(5)
C13A 0.070(4) 0.056(4) 0.104(6) -0.013(3) 0.024(4) -0.006(4)
C14A 0.059(4) 0.062(4) 0.073(4) 0.005(3) 0.012(3) -0.003(3)
Ni2 0.0385(5) 0.0453(6) 0.0770(7) 0.000 -0.0050(5) 0.000
Br2 0.0980(6) 0.1772(11) 0.0669(5) -0.0334(6) 0.0250(4) 0.0002(5)
O1B 0.051(2) 0.053(2) 0.055(2) 0.0138(18) 0.0065(17) -0.0076(18)
N1B 0.039(2) 0.079(4) 0.070(3) 0.009(2) -0.001(2) -0.016(3)
C1B 0.054(3) 0.049(4) 0.057(3) 0.005(3) 0.005(3) -0.008(3)
C2B 0.060(4) 0.082(5) 0.065(4) 0.018(3) 0.009(3) -0.006(3)
C3B 0.072(4) 0.078(5) 0.066(4) 0.007(4) 0.003(3) -0.007(4)
C4B 0.065(4) 0.082(5) 0.060(4) -0.024(4) 0.011(3) -0.010(3)
C5B 0.051(3) 0.077(5) 0.077(4) -0.012(3) 0.019(3) -0.018(4)
C6B 0.044(3) 0.056(4) 0.074(4) -0.006(3) 0.010(3) -0.016(3)
C7B 0.038(3) 0.076(5) 0.087(5) 0.002(3) 0.005(3) -0.030(4)
C8B 0.048(4) 0.066(6) 0.103(5) 0.007(5) -0.007(4) -0.011(4)
C9B 0.058(4) 0.069(5) 0.108(5) 0.008(4) -0.015(4) -0.007(4)
N2B 0.070(4) 0.052(4) 0.111(4) -0.006(3) -0.028(3) 0.011(3)
C10B 0.071(4) 0.058(4) 0.114(4) 0.007(3) -0.025(4) 0.008(4)
C11B 0.083(5) 0.071(5) 0.128(5) 0.015(4) -0.026(4) 0.019(4)
C12B 0.098(5) 0.081(5) 0.133(5) 0.014(4) -0.029(4) 0.028(4)
C13B 0.101(5) 0.080(5) 0.132(5) -0.009(4) -0.030(5) 0.028(4)
C14B 0.083(4) 0.062(4) 0.117(5) -0.008(4) -0.035(4) 0.023(4)
C8C 0.052(6) 0.067(8) 0.105(6) 0.010(7) -0.013(6) -0.009(7)
C9C 0.059(5) 0.066(6) 0.109(5) 0.010(5) -0.017(5) -0.002(5)
N2C 0.074(5) 0.057(5) 0.114(5) -0.002(5) -0.029(5) 0.012(5)
C10C 0.075(5) 0.064(5) 0.118(5) 0.006(5) -0.023(5) 0.011(5)
C11C 0.084(5) 0.072(5) 0.126(6) 0.010(5) -0.027(5) 0.018(5)
C12C 0.093(6) 0.078(5) 0.132(6) 0.009(5) -0.028(5) 0.026(5)
C13C 0.095(6) 0.074(5) 0.128(6) -0.003(5) -0.033(5) 0.025(5)
C14C 0.087(5) 0.064(5) 0.120(6) -0.007(5) -0.031(5) 0.020(5)
Cl1 0.0979(15) 0.1148(19) 0.0879(14) 0.0206(14) -0.0121(11) -0.0020(13)
O11 0.159(9) 0.137(9) 0.141(9) -0.016(7) -0.045(8) 0.059(7)
O12 0.181(10) 0.139(10) 0.085(7) 0.047(8) 0.013(7) -0.004(6)
O13 0.103(7) 0.175(10) 0.158(8) -0.006(7) -0.017(7) 0.044(8)
O14 0.167(10) 0.213(12) 0.157(10) 0.109(10) -0.025(8) -0.031(10)
O11A 0.169(11) 0.147(12) 0.154(12) -0.003(10) -0.093(10) 0.062(10)
O12A 0.156(12) 0.200(15) 0.168(12) 0.000(12) 0.051(11) 0.028(13)
O13A 0.175(12) 0.157(13) 0.137(12) 0.063(11) 0.015(11) -0.008(11)
O14A 0.141(10) 0.149(10) 0.108(9) 0.035(9) -0.020(8) 0.034(9)
O1S 0.091(7) 0.098(8) 0.093(7) 0.033(7) 0.005(6) -0.012(7)
C1S 0.120(11) 0.089(10) 0.084(9) 0.068(9) 0.015(8) 0.019(8)

loop_
_atom_type_symbol
_atom_type_description
_atom_type_scat_dispersion_real
_atom_type_scat_dispersion_imag
_atom_type_scat_source
C C 0.0033 0.0016 'International Tables Vol C Tables 4.2.6.8 and 6.1.1.4'
H H 0.0000 0.0000 'International Tables Vol C Tables 4.2.6.8 and 6.1.1.4'
N N 0.0061 0.0033 'International Tables Vol C Tables 4.2.6.8 and 6.1.1.4'
O O 0.0106 0.0060 'International Tables Vol C Tables 4.2.6.8 and 6.1.1.4'
Cl Cl 0.1484 0.1585 'International Tables Vol C Tables 4.2.6.8 and 6.1.1.4'
Br Br -0.2901 2.4595 'International Tables Vol C Tables 4.2.6.8 and 6.1.1.4'
Ni Ni 0.3393 1.1124 'International Tables Vol C Tables 4.2.6.8 and 6.1.1.4'

loop_
_geom_angle_atom_site_label_1
_geom_angle_atom_site_label_2
_geom_angle_atom_site_label_3
_geom_angle_site_symmetry_1
_geom_angle_site_symmetry_3
_geom_angle
O1A Ni1 O1A . 3_655 87.8(2)
O1A Ni1 N1A . . 84.01(16)
O1A Ni1 N1A 3_655 . 93.07(16)
O1A Ni1 N1A . 3_655 93.07(16)
O1A Ni1 N1A 3_655 3_655 84.01(16)
N1A Ni1 N1A . 3_655 176.0(2)
O1A Ni1 N2A . . 174.13(17)
O1A Ni1 N2A 3_655 . 90.23(17)
N1A Ni1 N2A . . 90.56(17)
N1A Ni1 N2A 3_655 . 92.25(17)
O1A Ni1 N2A . 3_655 90.23(17)
O1A Ni1 N2A 3_655 3_655 174.13(17)
N1A Ni1 N2A . 3_655 92.25(17)
N1A Ni1 N2A 3_655 3_655 90.56(17)
N2A Ni1 N2A . 3_655 92.2(3)
C1A O1A Ni1 . . 123.4(3)
C1A O1A H1A . . 107(6)
Ni1 O1A H1A . . 130(6)
C7A N1A C8A . . 115.0(4)
C7A N1A Ni1 . . 124.3(4)
C8A N1A Ni1 . . 120.5(3)
C14A N2A C10A . . 118.3(5)
C14A N2A Ni1 . . 119.5(4)
C10A N2A Ni1 . . 122.1(4)
O1A C1A C2A . . 121.6(5)
O1A C1A C6A . . 119.9(5)
C2A C1A C6A . . 118.5(5)
C3A C2A C1A . . 121.4(6)
C3A C2A H2AA . . 119.3
C1A C2A H2AA . . 119.3
C4A C3A C2A . . 119.4(6)
C4A C3A H3AA . . 120.3
C2A C3A H3AA . . 120.3
C3A C4A C5A . . 121.6(5)
C3A C4A Br1 . . 119.1(5)
C5A C4A Br1 . . 119.3(5)
C4A C5A C6A . . 120.1(5)
C4A C5A H5AA . . 120.0
C6A C5A H5AA . . 120.0
C1A C6A C5A . . 118.9(5)
C1A C6A C7A . . 122.6(4)
C5A C6A C7A . . 118.5(5)
N1A C7A C6A . . 127.4(5)
N1A C7A H7AA . . 116.3
C6A C7A H7AA . . 116.3
N1A C8A C9A . . 112.8(5)
N1A C8A H8AA . . 109.0
C9A C8A H8AA . . 109.0
N1A C8A H8AB . . 109.0
C9A C8A H8AB . . 109.0
H8AA C8A H8AB . . 107.8
C10A C9A C8A . . 114.2(5)
C10A C9A H9AA . . 108.7
C8A C9A H9AA . . 108.7
C10A C9A H9AB . . 108.7
C8A C9A H9AB . . 108.7
H9AA C9A H9AB . . 107.6
N2A C10A C11A . . 120.0(6)
N2A C10A C9A . . 119.0(5)
C11A C10A C9A . . 121.1(6)
C12A C11A C10A . . 121.0(7)
C12A C11A H11A . . 119.5
C10A C11A H11A . . 119.5
C13A C12A C11A . . 118.4(7)
C13A C12A H12A . . 120.8
C11A C12A H12A . . 120.8
C12A C13A C14A . . 118.8(7)
C12A C13A H13A . . 120.6
C14A C13A H13A . . 120.6
N2A C14A C13A . . 123.5(7)
N2A C14A H14A . . 118.2
C13A C14A H14A . . 118.2
N1B Ni2 N1B . 3_655 165.8(3)
N1B Ni2 O1B . 3_655 85.91(17)
N1B Ni2 O1B 3_655 3_655 84.10(18)
N1B Ni2 O1B . . 84.10(18)
N1B Ni2 O1B 3_655 . 85.91(17)
O1B Ni2 O1B 3_655 . 90.8(2)
N1B Ni2 N2C . . 95.7(6)
N1B Ni2 N2C 3_655 . 94.0(6)
O1B Ni2 N2C 3_655 . 87.7(7)
O1B Ni2 N2C . . 178.5(7)
N1B Ni2 N2C . 3_655 94.0(6)
N1B Ni2 N2C 3_655 3_655 95.7(6)
O1B Ni2 N2C 3_655 3_655 178.5(7)
O1B Ni2 N2C . 3_655 87.7(7)
N2C Ni2 N2C . 3_655 93.8(14)
N1B Ni2 N2B . 3_655 99.0(2)
N1B Ni2 N2B 3_655 3_655 91.2(2)
O1B Ni2 N2B 3_655 3_655 175.1(2)
O1B Ni2 N2B . 3_655 90.2(2)
N1B Ni2 N2B . . 91.2(2)
N1B Ni2 N2B 3_655 . 99.0(2)
O1B Ni2 N2B 3_655 . 90.2(2)
O1B Ni2 N2B . . 175.1(2)
N2B Ni2 N2B 3_655 . 89.3(4)
C1B O1B Ni2 . . 124.3(3)
C7B N1B C8B . . 114.7(6)
C7B N1B C8C . . 119.4(10)
C7B N1B Ni2 . . 127.1(4)
C8B N1B Ni2 . . 117.9(6)
C8C N1B Ni2 . . 113.2(10)
O1B C1B C2B . . 121.2(5)
O1B C1B C6B . . 120.2(5)
C2B C1B C6B . . 118.6(6)
C3B C2B C1B . . 121.7(6)
C3B C2B H2BA . . 119.2
C1B C2B H2BA . . 119.2
C4B C3B C2B . . 119.3(7)
C4B C3B H3BA . . 120.3
C2B C3B H3BA . . 120.3
C5B C4B C3B . . 120.9(6)
C5B C4B Br2 . . 120.9(5)
C3B C4B Br2 . . 118.1(5)
C4B C5B C6B . . 121.5(6)
C4B C5B H5BA . . 119.3
C6B C5B H5BA . . 119.3
C1B C6B C5B . . 118.0(6)
C1B C6B C7B . . 122.8(6)
C5B C6B C7B . . 119.2(5)
N1B C7B C6B . . 125.8(5)
N1B C7B H7BA . . 117.1
C6B C7B H7BA . . 117.1
N1B C8B C9B . . 108.6(9)
N1B C8B H8BA . . 110.0
C9B C8B H8BA . . 110.0
N1B C8B H8BB . . 110.0
C9B C8B H8BB . . 110.0
H8BA C8B H8BB . . 108.3
C10B C9B C8B . . 115.7(8)
C10B C9B H9BA . . 108.4
C8B C9B H9BA . . 108.4
C10B C9B H9BB . . 108.4
C8B C9B H9BB . . 108.4
H9BA C9B H9BB . . 107.4
C10B N2B C14B . . 120.0
C10B N2B Ni2 . . 124.5(3)
C14B N2B Ni2 . . 115.3(3)
C11B C10B N2B . . 120.0
C11B C10B C9B . . 119.4(5)
N2B C10B C9B . . 120.1(5)
C10B C11B C12B . . 120.0
C10B C11B H11B . . 120.0
C12B C11B H11B . . 120.0
C13B C12B C11B . . 120.0
C13B C12B H12B . . 120.0
C11B C12B H12B . . 120.0
C12B C13B C14B . . 120.0
C12B C13B H13B . . 120.0
C14B C13B H13B . . 120.0
C13B C14B N2B . . 120.0
C13B C14B H14B . . 120.0
N2B C14B H14B . . 120.0
C9C C8C N1B . . 117(3)
C9C C8C H8CA . . 107.9
N1B C8C H8CA . . 107.9
C9C C8C H8CB . . 107.9
N1B C8C H8CB . . 107.9
H8CA C8C H8CB . . 107.2
C10C C9C C8C . . 115.6(11)
C10C C9C H9CA . . 108.4
C8C C9C H9CA . . 108.4
C10C C9C H9CB . . 108.4
C8C C9C H9CB . . 108.4
H9CA C9C H9CB . . 107.4
C10C N2C C14C . . 120.0
C10C N2C Ni2 . . 122.7(9)
C14C N2C Ni2 . . 116.6(9)
C11C C10C N2C . . 120.0
C11C C10C C9C . . 120.5(7)
N2C C10C C9C . . 119.4(7)
C10C C11C C12C . . 120.0
C10C C11C H11C . . 120.0
C12C C11C H11C . . 120.0
C13C C12C C11C . . 120.0
C13C C12C H12C . . 120.0
C11C C12C H12C . . 120.0
C12C C13C C14C . . 120.0
C12C C13C H13C . . 120.0
C14C C13C H13C . . 120.0
C13C C14C N2C . . 120.0
C13C C14C H14C . . 120.0
N2C C14C H14C . . 120.0
O14 Cl1 O11 . . 111.7(4)
O13A Cl1 O11A . . 110.6(4)
O13A Cl1 O12A . . 110.8(4)
O11A Cl1 O12A . . 110.2(4)
O14 Cl1 O12 . . 110.6(4)
O11 Cl1 O12 . . 109.9(4)
O13A Cl1 O14A . . 109.1(4)
O11A Cl1 O14A . . 108.1(4)
O12A Cl1 O14A . . 107.8(4)
O14 Cl1 O13 . . 108.8(4)
O11 Cl1 O13 . . 108.0(4)
O12 Cl1 O13 . . 107.7(4)
C1S O1S H1S . . 109.5
O1S C1S H1S1 . . 109.5
O1S C1S H1S2 . . 109.5
H1S1 C1S H1S2 . . 109.5
O1S C1S H1S3 . . 109.5
H1S1 C1S H1S3 . . 109.5
H1S2 C1S H1S3 . . 109.5

loop_
_geom_bond_atom_site_label_1
_geom_bond_atom_site_label_2
_geom_bond_site_symmetry_2
_geom_bond_distance
Ni1 O1A . 2.070(4)
Ni1 O1A 3_655 2.070(4)
Ni1 N1A . 2.080(4)
Ni1 N1A 3_655 2.080(4)
Ni1 N2A . 2.095(5)
Ni1 N2A 3_655 2.095(5)
Br1 C4A . 1.917(5)
O1A C1A . 1.349(6)
O1A H1A . 0.82(2)
N1A C7A . 1.283(6)
N1A C8A . 1.480(7)
N2A C14A . 1.344(7)
N2A C10A . 1.353(7)
C1A C2A . 1.391(8)
C1A C6A . 1.404(7)
C2A C3A . 1.387(8)
C2A H2AA . 0.9300
C3A C4A . 1.350(9)
C3A H3AA . 0.9300
C4A C5A . 1.370(9)
C5A C6A . 1.411(7)
C5A H5AA . 0.9300
C6A C7A . 1.451(7)
C7A H7AA . 0.9300
C8A C9A . 1.534(8)
C8A H8AA . 0.9700
C8A H8AB . 0.9700
C9A C10A . 1.485(9)
C9A H9AA . 0.9700
C9A H9AB . 0.9700
C10A C11A . 1.396(9)
C11A C12A . 1.373(10)
C11A H11A . 0.9300
C12A C13A . 1.371(11)
C12A H12A . 0.9300
C13A C14A . 1.377(9)
C13A H13A . 0.9300
C14A H14A . 0.9300
Ni2 N1B . 2.079(5)
Ni2 N1B 3_655 2.079(5)
Ni2 O1B 3_655 2.091(4)
Ni2 O1B . 2.091(4)
Ni2 N2C . 2.098(18)
Ni2 N2C 3_655 2.098(18)
Ni2 N2B 3_655 2.128(6)
Ni2 N2B . 2.128(6)
Br2 C4B . 1.909(6)
O1B C1B . 1.353(7)
N1B C7B . 1.277(8)
N1B C8B . 1.436(14)
N1B C8C . 1.60(5)
C1B C2B . 1.383(9)
C1B C6B . 1.409(8)
C2B C3B . 1.378(9)
C2B H2BA . 0.9300
C3B C4B . 1.367(9)
C3B H3BA . 0.9300
C4B C5B . 1.342(9)
C5B C6B . 1.411(9)
C5B H5BA . 0.9300
C6B C7B . 1.459(9)
C7B H7BA . 0.9300
C8B C9B . 1.514(14)
C8B H8BA . 0.9700
C8B H8BB . 0.9700
C9B C10B . 1.472(11)
C9B H9BA . 0.9700
C9B H9BB . 0.9700
N2B C10B . 1.3900
N2B C14B . 1.3900
C10B C11B . 1.3900
C11B C12B . 1.3900
C11B H11B . 0.9300
C12B C13B . 1.3900
C12B H12B . 0.9300
C13B C14B . 1.3900
C13B H13B . 0.9300
C14B H14B . 0.9300
C8C C9C . 1.513(15)
C8C H8CA . 0.9700
C8C H8CB . 0.9700
C9C C10C . 1.472(11)
C9C H9CA . 0.9700
C9C H9CB . 0.9700
N2C C10C . 1.3900
N2C C14C . 1.3900
C10C C11C . 1.3900
C11C C12C . 1.3900
C11C H11C . 0.9300
C12C C13C . 1.3900
C12C H12C . 0.9300
C13C C14C . 1.3900
C13C H13C . 0.9300
C14C H14C . 0.9300
Cl1 O14 . 1.387(6)
Cl1 O13A . 1.391(6)
Cl1 O11 . 1.396(6)
Cl1 O11A . 1.397(6)
Cl1 O12A . 1.399(6)
Cl1 O12 . 1.403(6)
Cl1 O14A . 1.422(6)
Cl1 O13 . 1.424(6)
O1S C1S . 1.349(17)
O1S H1S . 0.8200
C1S H1S1 . 0.9600
C1S H1S2 . 0.9600
C1S H1S3 . 0.9600

loop_
_geom_hbond_atom_site_label_D
_geom_hbond_atom_site_label_H
_geom_hbond_atom_site_label_A
_geom_hbond_site_symmetry_A
_geom_hbond_distance_DH
_geom_hbond_distance_HA
_geom_hbond_distance_DA
_geom_hbond_angle_DHA
_geom_hbond_publ_flag
O1A H1A O1B . 0.82(2) 1.64(3) 2.430(5) 161(8) yes
C7A H7AA O14 . 0.93 2.47 2.990(9) 115.4 no
C9A H9AA O1A 3_655 0.97 2.40 3.105(7) 129.3 yes
C9A H9AB O14 5_665 0.97 2.55 3.482(12) 162.1 yes
C11A H11A O14A 5_665 0.93 2.60 3.406(12) 145.1 yes
C14A H14A N1A 3_655 0.93 2.67 3.126(8) 110.7 no
C7B H7BA O11A 6_566 0.93 2.54 3.069(14) 116.7 no
C9B H9BB Br1 6_566 0.97 3.12 3.859(10) 134.0 yes
C14B H14B N1B 3_655 0.93 2.54 3.155(9) 123.7 yes
C9C H9CA O1B 3_655 0.97 2.37 3.02(3) 123.9 yes
C13C H13C Br1 8_765 0.93 3.08 3.55(2) 113.5 no
C14C H14C Br1 8_765 0.93 3.05 3.54(2) 114.5 no
O1S H1S O12 . 0.82 2.12 2.907(15) 162.0 yes
O1S H1S O13 . 0.82 2.57 3.249(15) 140.3 yes
O1S H1S O13A . 0.82 1.64 2.436(16) 162.4 yes
C1S H1S3 O13 . 0.96 2.55 3.276(19) 132.7 yes

loop_
_geom_torsion_atom_site_label_1
_geom_torsion_atom_site_label_2
_geom_torsion_atom_site_label_3
_geom_torsion_atom_site_label_4
_geom_torsion
Ni1 O1A C1A C2A -139.6(5)
Ni1 O1A C1A C6A 41.1(7)
O1A C1A C2A C3A -177.4(6)
C6A C1A C2A C3A 2.0(9)
C1A C2A C3A C4A -0.6(10)
C2A C3A C4A C5A -1.5(10)
C2A C3A C4A Br1 177.8(5)
C3A C4A C5A C6A 2.1(10)
Br1 C4A C5A C6A -177.2(4)
O1A C1A C6A C5A 178.0(5)
C2A C1A C6A C5A -1.4(8)
O1A C1A C6A C7A -1.6(8)
C2A C1A C6A C7A 179.0(6)
C4A C5A C6A C1A -0.6(9)
C4A C5A C6A C7A 179.1(6)
C8A N1A C7A C6A -177.0(6)
Ni1 N1A C7A C6A -2.9(9)
C1A C6A C7A N1A -19.0(9)
C5A C6A C7A N1A 161.4(6)
C7A N1A C8A C9A -160.9(6)
Ni1 N1A C8A C9A 24.7(7)
N1A C8A C9A C10A -70.4(7)
C14A N2A C10A C11A 1.4(8)
Ni1 N2A C10A C11A -174.7(5)
C14A N2A C10A C9A -178.1(5)
Ni1 N2A C10A C9A 5.7(7)
C8A C9A C10A N2A 54.1(7)
C8A C9A C10A C11A -125.5(6)
N2A C10A C11A C12A -1.3(10)
C9A C10A C11A C12A 178.2(6)
C10A C11A C12A C13A 0.4(11)
C11A C12A C13A C14A 0.5(11)
C10A N2A C14A C13A -0.6(9)
Ni1 N2A C14A C13A 175.6(5)
C12A C13A C14A N2A -0.4(10)
Ni2 O1B C1B C2B -141.8(5)
Ni2 O1B C1B C6B 39.1(7)
O1B C1B C2B C3B -179.4(6)
C6B C1B C2B C3B -0.2(10)
C1B C2B C3B C4B 0.9(11)
C2B C3B C4B C5B -0.5(11)
C2B C3B C4B Br2 -177.7(5)
C3B C4B C5B C6B -0.6(10)
Br2 C4B C5B C6B 176.6(5)
O1B C1B C6B C5B 178.3(5)
C2B C1B C6B C5B -0.8(9)
O1B C1B C6B C7B -1.6(9)
C2B C1B C6B C7B 179.3(6)
C4B C5B C6B C1B 1.3(9)
C4B C5B C6B C7B -178.8(6)
C8B N1B C7B C6B 178.0(8)
C8C N1B C7B C6B -168(2)
Ni2 N1B C7B C6B 5.5(10)
C1B C6B C7B N1B -22.5(10)
C5B C6B C7B N1B 157.6(6)
C7B N1B C8B C9B 122.8(8)
Ni2 N1B C8B C9B -63.9(10)
N1B C8B C9B C10B 77.1(10)
C14B N2B C10B C11B 0.0
Ni2 N2B C10B C11B -173.8(6)
C14B N2B C10B C9B -172.0(8)
Ni2 N2B C10B C9B 14.3(8)
C8B C9B C10B C11B 137.7(8)
C8B C9B C10B N2B -50.3(11)
N2B C10B C11B C12B 0.0
C9B C10B C11B C12B 172.0(8)
C10B C11B C12B C13B 0.0
C11B C12B C13B C14B 0.0
C12B C13B C14B N2B 0.0
C10B N2B C14B C13B 0.0
Ni2 N2B C14B C13B 174.3(5)
C7B N1B C8C C9C -154.4(15)
Ni2 N1B C8C C9C 32(3)
N1B C8C C9C C10C -71(3)
C14C N2C C10C C11C 0.0
Ni2 N2C C10C C11C -169.7(19)
C14C N2C C10C C9C 176(2)
Ni2 N2C C10C C9C 7(3)
C8C C9C C10C C11C -135(3)
C8C C9C C10C N2C 48(4)
N2C C10C C11C C12C 0.0
C9C C10C C11C C12C -176(2)
C10C C11C C12C C13C 0.0
C11C C12C C13C C14C 0.0
C12C C13C C14C N2C 0.0
C10C N2C C14C C13C 0.0
Ni2 N2C C14C C13C 170.3(18)

_cod_database_fobs_code 2242566
